data_7053239
loop_
_publ_author_name
'Deans, Richard M.'
'Mass, Olga'
'Diers, James R.'
'Bocian, David F.'
'Lindsey, Jonathan S.'

_publ_section_title
;
 Serendipitous synthetic entr\'ee to tetradehydro analogues of cobalamins
;
_journal_issue 12
_journal_name_full 'New Journal of Chemistry'
_journal_page_first 3964
_journal_paper_doi 10.1039/c3nj00574g
_journal_volume 37
_journal_year 2013
_chemical_formula_sum 'C39.07 H42.07 Cl0.22 N4'
_chemical_formula_weight 575.59
_chemical_name_systematic
; 
 ? 
;
_space_group_IT_number 88
_symmetry_cell_setting tetragonal
_symmetry_space_group_name_Hall '-I 4ad'
_symmetry_space_group_name_H-M 'I 41/a :2'
_atom_sites_solution_hydrogens geom
_atom_sites_solution_primary direct
_atom_sites_solution_secondary difmap
_audit_creation_method SHELXL-97
_cell_angle_alpha 90.00
_cell_angle_beta 90.00
_cell_angle_gamma 90.00
_cell_formula_units_Z 16
_cell_length_a 30.805(7)
_cell_length_b 30.805(7)
_cell_length_c 14.937(3)
_cell_measurement_reflns_used 9730
_cell_measurement_temperature 110
_cell_measurement_theta_max 30.54
_cell_measurement_theta_min 2.41
_cell_volume 14174(5)
_computing_cell_refinement SAINT
_computing_data_collection Apex2
_computing_data_reduction SAINT
_computing_molecular_graphics NRCVAX
_computing_publication_material cif2tables.py
_computing_structure_refinement XL
_computing_structure_solution SIR92
_diffrn_ambient_temperature 110
_diffrn_measured_fraction_theta_full 0.991
_diffrn_measured_fraction_theta_max 0.968
_diffrn_measurement_device_type 'Bruker-Nonius Kappa Axis X8 Apex2'
_diffrn_measurement_method 'omega and phi scans'
_diffrn_radiation_monochromator graphite
_diffrn_radiation_source 'fine-focus sealed tube'
_diffrn_radiation_type MoK\a
_diffrn_radiation_wavelength 0.71073
_diffrn_reflns_av_R_equivalents 0.0374
_diffrn_reflns_av_sigmaI/netI 0.0389
_diffrn_reflns_limit_h_max 44
_diffrn_reflns_limit_h_min -46
_diffrn_reflns_limit_k_max 44
_diffrn_reflns_limit_k_min -45
_diffrn_reflns_limit_l_max 23
_diffrn_reflns_limit_l_min -22
_diffrn_reflns_number 157107
_diffrn_reflns_theta_full 32.52
_diffrn_reflns_theta_max 33.79
_diffrn_reflns_theta_min 1.87
_exptl_absorpt_coefficient_mu 0.080
_exptl_absorpt_correction_T_max 0.9711
_exptl_absorpt_correction_T_min 0.9613
_exptl_absorpt_correction_type multi-scan
_exptl_absorpt_process_details SADABS
_exptl_crystal_colour purple
_exptl_crystal_density_diffrn 1.079
_exptl_crystal_density_method 'not measured'
_exptl_crystal_description prism
_exptl_crystal_F_000 4933
_exptl_crystal_size_max 0.50
_exptl_crystal_size_mid 0.47
_exptl_crystal_size_min 0.37
_refine_diff_density_max 0.556
_refine_diff_density_min -0.232
_refine_diff_density_rms 0.045
_refine_ls_extinction_method none
_refine_ls_goodness_of_fit_ref 1.034
_refine_ls_hydrogen_treatment mixed
_refine_ls_matrix_type full
_refine_ls_number_parameters 563
_refine_ls_number_reflns 13754
_refine_ls_number_restraints 6
_refine_ls_restrained_S_all 1.034
_refine_ls_R_factor_all 0.0963
_refine_ls_R_factor_gt 0.0530
_refine_ls_shift/su_max 0.001
_refine_ls_shift/su_mean 0.000
_refine_ls_structure_factor_coef Fsqd
_refine_ls_weighting_details 'calc w=1/[\s^2^(Fo^2^)+(0.0772P)^2^+3.7230P] where P=(Fo^2^+2Fc^2^)/3'
_refine_ls_weighting_scheme calc
_refine_ls_wR_factor_gt 0.1321
_refine_ls_wR_factor_ref 0.1543
_reflns_number_gt 8823
_reflns_number_total 13754
_reflns_threshold_expression >2sigma(I)
_cod_data_source_file c3nj00574g.txt
_cod_data_source_block x12117
_cod_original_cell_volume 14174(4)
_cod_original_sg_symbol_H-M 'I 41/a'
_cod_database_code 7053239

loop_
_symmetry_equiv_pos_as_xyz
'x, y, z'
'-x, -y+1/2, z'
'-y+3/4, x+1/4, z+1/4'
'y+1/4, -x+1/4, z+1/4'
'x+1/2, y+1/2, z+1/2'
'-x+1/2, -y+1, z+1/2'
'-y+5/4, x+3/4, z+3/4'
'y+3/4, -x+3/4, z+3/4'
'-x, -y, -z'
'x, y-1/2, -z'
'y-3/4, -x-1/4, -z-1/4'
'-y-1/4, x-1/4, -z-1/4'
'-x+1/2, -y+1/2, -z+1/2'
'x+1/2, y, -z+1/2'
'y-1/4, -x+1/4, -z+1/4'
'-y+1/4, x+1/4, -z+1/4'

loop_
_atom_site_label
_atom_site_type_symbol
_atom_site_fract_x
_atom_site_fract_y
_atom_site_fract_z
_atom_site_U_iso_or_equiv
_atom_site_adp_type
_atom_site_occupancy
_atom_site_symmetry_multiplicity
_atom_site_calc_flag
_atom_site_refinement_flags
_atom_site_disorder_assembly
_atom_site_disorder_group
N1 N 0.07093(3) 0.03179(3) 0.63666(6) 0.02387(17) Uani 1 1 d . . .
N2 N 0.00701(3) 0.06654(3) 0.52354(6) 0.02563(18) Uani 1 1 d . . .
H2 H 0.0140(5) 0.0687(5) 0.5807(10) 0.042(4) Uiso 1 1 d . . .
N3 N -0.02172(3) 0.11983(3) 0.67136(6) 0.02415(17) Uani 1 1 d . . .
N4 N 0.05122(3) 0.08929(3) 0.75785(6) 0.02443(17) Uani 1 1 d . . .
H4 H 0.0321(5) 0.0837(5) 0.7133(10) 0.041(4) Uiso 1 1 d . . .
C1 C 0.10092(3) 0.03039(3) 0.71424(7) 0.02443(19) Uani 1 1 d . . .
C2 C 0.14669(3) 0.03457(4) 0.67291(8) 0.0302(2) Uani 1 1 d . . .
H2A H 0.1690(5) 0.0161(4) 0.7049(9) 0.036(3) Uiso 1 1 d . . .
H2B H 0.1558(4) 0.0655(4) 0.6763(8) 0.032(3) Uiso 1 1 d . . .
C3 C 0.14125(4) 0.02155(4) 0.57371(8) 0.0325(2) Uani 1 1 d . . .
C4 C 0.09230(3) 0.02721(3) 0.56311(7) 0.0253(2) Uani 1 1 d . . .
C5 C 0.07153(4) 0.02742(3) 0.47607(7) 0.0274(2) Uani 1 1 d . . .
H5 H 0.0877(4) 0.0164(4) 0.4266(9) 0.030(3) Uiso 1 1 d . . .
C6 C 0.03179(3) 0.04530(3) 0.46032(7) 0.0257(2) Uani 1 1 d . . .
C7 C 0.00873(4) 0.05048(3) 0.37508(7) 0.0277(2) Uani 1 1 d . . .
C8 C -0.02741(4) 0.07441(3) 0.39154(7) 0.0290(2) Uani 1 1 d . . .
H8 H -0.0492(5) 0.0840(4) 0.3461(9) 0.037(3) Uiso 1 1 d . . .
C9 C -0.02904(3) 0.08550(3) 0.48570(7) 0.0263(2) Uani 1 1 d . . .
C10 C -0.05846(3) 0.11166(3) 0.52858(7) 0.0280(2) Uani 1 1 d . . .
H10 H -0.0827(4) 0.1214(4) 0.4920(9) 0.035(3) Uiso 1 1 d . . .
C11 C -0.05413(3) 0.12892(3) 0.61685(7) 0.0258(2) Uani 1 1 d . . .
C12 C -0.08479(4) 0.16288(4) 0.65335(8) 0.0333(2) Uani 1 1 d . . .
H12A H -0.1142(5) 0.1509(5) 0.6545(10) 0.047(4) Uiso 1 1 d . . .
H12B H -0.0855(5) 0.1891(5) 0.6123(11) 0.051(4) Uiso 1 1 d . . .
C13 C -0.06629(3) 0.17364(4) 0.74604(8) 0.0305(2) Uani 1 1 d . . .
C14 C -0.02509(3) 0.14590(3) 0.74797(7) 0.02447(19) Uani 1 1 d . . .
C15 C 0.00496(3) 0.14703(3) 0.81441(7) 0.0252(2) Uani 1 1 d . . .
H15 H 0.0007(4) 0.1683(4) 0.8632(9) 0.035(3) Uiso 1 1 d . . .
C16 C 0.04385(3) 0.12102(3) 0.81976(6) 0.02265(18) Uani 1 1 d . . .
C17 C 0.07839(3) 0.11931(3) 0.88075(6) 0.02153(18) Uani 1 1 d . . .
C18 C 0.10588(3) 0.08460(3) 0.85236(6) 0.02269(18) Uani 1 1 d . . .
H18 H 0.1339(4) 0.0758(4) 0.8808(8) 0.030(3) Uiso 1 1 d . . .
C19 C 0.08838(3) 0.06715(3) 0.77552(7) 0.02273(18) Uani 1 1 d . . .
C20 C 0.09448(4) -0.01253(4) 0.76509(8) 0.0340(2) Uani 1 1 d . . .
H20A H 0.0634(5) -0.0156(5) 0.7842(9) 0.040(4) Uiso 1 1 d . . .
H20B H 0.1136(5) -0.0122(5) 0.8201(10) 0.042(4) Uiso 1 1 d . . .
H20C H 0.1019(5) -0.0369(5) 0.7265(10) 0.047(4) Uiso 1 1 d . . .
C21 C 0.15306(5) -0.02613(5) 0.55561(11) 0.0502(4) Uani 1 1 d . . .
H21A H 0.1473(6) -0.0330(6) 0.4907(13) 0.073(5) Uiso 1 1 d . . .
H21B H 0.1361(7) -0.0469(7) 0.5979(13) 0.079(6) Uiso 1 1 d . . .
H21C H 0.1849(6) -0.0303(5) 0.5639(10) 0.057(5) Uiso 1 1 d . . .
C22 C 0.16710(5) 0.05115(6) 0.51149(10) 0.0492(3) Uani 1 1 d . . .
H22A H 0.1631(6) 0.0444(6) 0.4469(12) 0.061(5) Uiso 1 1 d . . .
H22B H 0.1991(6) 0.0485(6) 0.5259(12) 0.069(5) Uiso 1 1 d . . .
H22C H 0.1580(6) 0.0817(6) 0.5214(11) 0.061(5) Uiso 1 1 d . . .
C23 C -0.09703(5) 0.16003(8) 0.82107(12) 0.0612(5) Uani 1 1 d . . .
H23A H -0.1040(7) 0.1270(8) 0.8161(14) 0.085(7) Uiso 1 1 d . . .
H23B H -0.1241(7) 0.1777(6) 0.8166(12) 0.077(6) Uiso 1 1 d . . .
H23C H -0.0846(6) 0.1640(6) 0.8804(14) 0.074(6) Uiso 1 1 d . . .
C24 C -0.05538(5) 0.22181(4) 0.75416(12) 0.0552(4) Uani 1 1 d . . .
H24A H -0.0822 0.2389 0.7517 0.083 Uiso 1 1 calc R . .
H24B H -0.0363 0.2304 0.7047 0.083 Uiso 1 1 calc R . .
H24C H -0.0407 0.2271 0.8113 0.083 Uiso 1 1 calc R . .
C25 C 0.02359(4) 0.03318(3) 0.28849(7) 0.0294(2) Uani 1 1 d . . .
C26 C 0.03831(4) -0.00945(4) 0.28045(8) 0.0343(2) Uani 1 1 d . . .
H26 H 0.0387(4) -0.0281(4) 0.3336(9) 0.037(3) Uiso 1 1 d . . .
C27 C 0.05020(5) -0.02613(4) 0.19775(8) 0.0410(3) Uani 1 1 d . . .
H27 H 0.0597(5) -0.0561(5) 0.1930(10) 0.052(4) Uiso 1 1 d . . .
C28 C 0.04870(5) -0.00082(5) 0.12068(8) 0.0437(3) Uani 1 1 d . . .
C29 C 0.03439(5) 0.04163(5) 0.12886(8) 0.0434(3) Uani 1 1 d . . .
H29 H 0.0332(5) 0.0602(5) 0.0772(11) 0.057(4) Uiso 1 1 d . . .
C30 C 0.02167(4) 0.05862(4) 0.21108(8) 0.0367(3) Uani 1 1 d . . .
H30 H 0.0110(5) 0.0890(5) 0.2165(10) 0.048(4) Uiso 1 1 d . . .
C31 C 0.06353(6) -0.01922(6) 0.03169(10) 0.0649(5) Uani 1 1 d . . .
H31A H 0.0481 -0.0469 0.0204 0.078 Uiso 1 1 calc R . .
H31B H 0.0556 0.0013 -0.0167 0.078 Uiso 1 1 calc R . .
C32 C 0.11197(9) -0.02723(9) 0.02862(13) 0.0989(8) Uani 1 1 d . . .
H32A H 0.1274 0.0005 0.0341 0.148 Uiso 1 1 calc R . .
H32B H 0.1196 -0.0410 -0.0284 0.148 Uiso 1 1 calc R . .
H32C H 0.1203 -0.0463 0.0782 0.148 Uiso 1 1 calc R . .
C33 C 0.08537(3) 0.14764(3) 0.95826(6) 0.02317(18) Uani 1 1 d . . .
C34 C 0.07457(3) 0.19178(3) 0.95596(7) 0.0268(2) Uani 1 1 d . . .
H34 H 0.0633(4) 0.2039(4) 0.9003(9) 0.033(3) Uiso 1 1 d . . .
C35 C 0.07954(4) 0.21767(4) 1.03134(8) 0.0321(2) Uani 1 1 d . . .
H35 H 0.0712(4) 0.2481(4) 1.0271(9) 0.033(3) Uiso 1 1 d . . .
C36 C 0.09582(4) 0.20091(4) 1.11099(8) 0.0347(2) Uani 1 1 d . . .
C37 C 0.10789(4) 0.15751(4) 1.11240(8) 0.0365(3) Uani 1 1 d . . .
H37 H 0.1197(5) 0.1447(5) 1.1671(10) 0.047(4) Uiso 1 1 d . . .
C38 C 0.10283(4) 0.13122(4) 1.03756(7) 0.0296(2) Uani 1 1 d . . .
H38 H 0.1110(4) 0.1006(4) 1.0407(9) 0.032(3) Uiso 1 1 d . . .
C39 C 0.09972(6) 0.22896(5) 1.19328(10) 0.0498(3) Uani 1 1 d . . .
H39A H 0.1040(6) 0.2597(7) 1.1758(13) 0.084(6) Uiso 1 1 d . . .
H39B H 0.1225(6) 0.2190(6) 1.2365(13) 0.075(6) Uiso 1 1 d . . .
H39C H 0.0730(7) 0.2273(6) 1.2286(13) 0.072(6) Uiso 1 1 d . . .
C1X C 0.1916(5) 0.0642(8) 1.1856(14) 0.097(11) Uani 0.0731(16) 1 d PD A -1
H1X H 0.1894 0.0953 1.1670 0.116 Uiso 0.0731(16) 1 calc PR A -1
Cl1X Cl 0.1430(2) 0.0481(3) 1.2318(6) 0.094(3) Uani 0.0731(16) 1 d PD A -1
Cl2X Cl 0.2037(6) 0.0327(5) 1.0926(12) 0.220(11) Uani 0.0731(16) 1 d PD A -1
Cl3X Cl 0.2340(4) 0.0586(6) 1.2621(14) 0.225(10) Uani 0.0731(16) 1 d PD A -1

loop_
_atom_site_aniso_label
_atom_site_aniso_U_11
_atom_site_aniso_U_22
_atom_site_aniso_U_33
_atom_site_aniso_U_23
_atom_site_aniso_U_13
_atom_site_aniso_U_12
N1 0.0252(4) 0.0203(4) 0.0261(4) -0.0033(3) -0.0057(3) 0.0008(3)
N2 0.0270(4) 0.0236(4) 0.0262(4) -0.0021(3) -0.0057(3) -0.0011(3)
N3 0.0211(4) 0.0231(4) 0.0283(4) 0.0002(3) -0.0025(3) 0.0004(3)
N4 0.0212(4) 0.0261(4) 0.0261(4) -0.0045(3) -0.0040(3) 0.0042(3)
C1 0.0232(4) 0.0218(4) 0.0283(5) -0.0049(4) -0.0063(4) 0.0028(3)
C2 0.0225(5) 0.0325(5) 0.0357(6) -0.0132(4) -0.0047(4) 0.0046(4)
C3 0.0267(5) 0.0357(6) 0.0351(6) -0.0139(4) -0.0026(4) 0.0067(4)
C4 0.0269(5) 0.0191(4) 0.0300(5) -0.0065(4) -0.0030(4) 0.0021(3)
C5 0.0318(5) 0.0236(5) 0.0269(5) -0.0055(4) -0.0017(4) -0.0012(4)
C6 0.0314(5) 0.0195(4) 0.0262(5) -0.0018(3) -0.0033(4) -0.0051(4)
C7 0.0346(5) 0.0223(5) 0.0263(5) -0.0001(4) -0.0071(4) -0.0087(4)
C8 0.0327(5) 0.0242(5) 0.0300(5) 0.0012(4) -0.0091(4) -0.0069(4)
C9 0.0260(5) 0.0222(4) 0.0307(5) 0.0011(4) -0.0081(4) -0.0060(4)
C10 0.0240(5) 0.0260(5) 0.0338(5) 0.0019(4) -0.0085(4) -0.0026(4)
C11 0.0202(4) 0.0230(5) 0.0341(5) 0.0024(4) -0.0038(4) -0.0009(3)
C12 0.0242(5) 0.0342(6) 0.0415(6) -0.0017(5) -0.0060(4) 0.0070(4)
C13 0.0233(5) 0.0331(5) 0.0352(6) -0.0011(4) -0.0003(4) 0.0091(4)
C14 0.0206(4) 0.0240(4) 0.0289(5) -0.0005(4) 0.0017(4) 0.0031(3)
C15 0.0223(4) 0.0259(5) 0.0274(5) -0.0030(4) 0.0017(4) 0.0040(4)
C16 0.0210(4) 0.0236(4) 0.0234(4) -0.0021(3) 0.0007(3) 0.0020(3)
C17 0.0208(4) 0.0224(4) 0.0214(4) -0.0008(3) 0.0009(3) 0.0001(3)
C18 0.0204(4) 0.0237(4) 0.0241(4) -0.0016(3) -0.0011(3) 0.0015(3)
C19 0.0202(4) 0.0222(4) 0.0257(4) -0.0019(3) -0.0020(3) 0.0022(3)
C20 0.0418(6) 0.0241(5) 0.0361(6) -0.0001(4) -0.0134(5) 0.0011(4)
C21 0.0473(8) 0.0482(8) 0.0550(9) -0.0291(7) -0.0147(7) 0.0247(6)
C22 0.0326(7) 0.0707(10) 0.0443(8) -0.0131(7) 0.0084(6) -0.0043(6)
C23 0.0282(6) 0.1049(15) 0.0503(9) 0.0209(9) 0.0107(6) 0.0255(8)
C24 0.0503(8) 0.0337(6) 0.0815(11) -0.0153(7) -0.0267(7) 0.0186(6)
C25 0.0347(5) 0.0287(5) 0.0247(5) -0.0001(4) -0.0049(4) -0.0096(4)
C26 0.0477(7) 0.0285(5) 0.0266(5) -0.0003(4) 0.0003(5) -0.0094(5)
C27 0.0559(8) 0.0353(6) 0.0318(6) -0.0057(5) 0.0021(5) -0.0074(5)
C28 0.0520(8) 0.0528(8) 0.0263(6) -0.0043(5) -0.0007(5) -0.0116(6)
C29 0.0520(8) 0.0511(8) 0.0272(6) 0.0075(5) -0.0063(5) -0.0084(6)
C30 0.0434(7) 0.0365(6) 0.0303(6) 0.0046(5) -0.0072(5) -0.0064(5)
C31 0.0874(13) 0.0796(12) 0.0278(7) -0.0087(7) 0.0034(7) -0.0036(10)
C32 0.1168(19) 0.133(2) 0.0472(10) 0.0057(11) 0.0231(11) 0.0507(16)
C33 0.0220(4) 0.0242(4) 0.0233(4) -0.0016(3) 0.0023(3) -0.0008(3)
C34 0.0280(5) 0.0244(5) 0.0280(5) -0.0004(4) 0.0016(4) 0.0000(4)
C35 0.0362(6) 0.0248(5) 0.0354(6) -0.0060(4) 0.0038(4) -0.0001(4)
C36 0.0392(6) 0.0349(6) 0.0301(5) -0.0105(4) 0.0016(4) -0.0024(5)
C37 0.0464(7) 0.0388(6) 0.0244(5) -0.0041(4) -0.0045(5) 0.0030(5)
C38 0.0365(6) 0.0262(5) 0.0260(5) -0.0028(4) -0.0028(4) 0.0036(4)
C39 0.0664(10) 0.0466(8) 0.0365(7) -0.0192(6) 0.0018(7) -0.0029(7)
C1X 0.064(16) 0.09(2) 0.14(3) 0.03(2) 0.038(18) -0.017(14)
Cl1X 0.060(4) 0.109(6) 0.113(6) 0.028(5) -0.008(4) -0.017(4)
Cl2X 0.27(2) 0.125(10) 0.27(2) -0.006(12) 0.167(18) -0.043(12)
Cl3X 0.088(8) 0.186(15) 0.40(3) 0.036(17) -0.010(12) -0.054(9)

loop_
_atom_type_symbol
_atom_type_description
_atom_type_scat_dispersion_real
_atom_type_scat_dispersion_imag
_atom_type_scat_source
C C 0.0033 0.0016 'International Tables Vol C Tables 4.2.6.8 and 6.1.1.4'
H H 0.0000 0.0000 'International Tables Vol C Tables 4.2.6.8 and 6.1.1.4'
Cl Cl 0.1484 0.1585 'International Tables Vol C Tables 4.2.6.8 and 6.1.1.4'
N N 0.0061 0.0033 'International Tables Vol C Tables 4.2.6.8 and 6.1.1.4'

loop_
_geom_angle_atom_site_label_1
_geom_angle_atom_site_label_2
_geom_angle_atom_site_label_3
_geom_angle
C4 N1 C1 110.18(8)
C9 N2 C6 111.52(9)
C9 N2 H2 124.2(9)
C6 N2 H2 124.2(9)
C11 N3 C14 109.05(8)
C19 N4 C16 111.60(8)
C19 N4 H4 126.6(9)
C16 N4 H4 121.7(9)
N1 C1 C19 107.05(8)
N1 C1 C20 109.32(8)
C19 C1 C20 108.25(9)
N1 C1 C2 104.71(8)
C19 C1 C2 114.46(8)
C20 C1 C2 112.76(9)
C3 C2 C1 105.23(8)
C3 C2 H2A 112.4(8)
C1 C2 H2A 112.6(8)
C3 C2 H2B 109.2(7)
C1 C2 H2B 108.6(8)
H2A C2 H2B 108.7(11)
C4 C3 C22 112.59(11)
C4 C3 C21 108.95(10)
C22 C3 C21 109.90(12)
C4 C3 C2 100.21(8)
C22 C3 C2 111.86(10)
C21 C3 C2 113.04(11)
N1 C4 C5 122.60(9)
N1 C4 C3 115.39(9)
C5 C4 C3 122.01(9)
C6 C5 C4 123.61(10)
C6 C5 H5 118.7(8)
C4 C5 H5 117.5(8)
C5 C6 N2 124.80(9)
C5 C6 C7 128.97(10)
N2 C6 C7 105.93(9)
C8 C7 C6 107.40(9)
C8 C7 C25 127.64(10)
C6 C7 C25 124.94(10)
C7 C8 C9 109.41(9)
C7 C8 H8 126.1(8)
C9 C8 H8 124.5(8)
C10 C9 N2 126.21(10)
C10 C9 C8 127.95(10)
N2 C9 C8 105.72(9)
C9 C10 C11 126.04(9)
C9 C10 H10 115.2(8)
C11 C10 H10 118.4(8)
N3 C11 C10 124.18(9)
N3 C11 C12 113.43(9)
C10 C11 C12 122.18(9)
C11 C12 C13 104.07(8)
C11 C12 H12A 109.0(9)
C13 C12 H12A 114.2(9)
C11 C12 H12B 110.3(9)
C13 C12 H12B 112.4(9)
H12A C12 H12B 106.9(12)
C23 C13 C24 110.21(13)
C23 C13 C14 110.33(10)
C24 C13 C14 111.02(9)
C23 C13 C12 111.91(11)
C24 C13 C12 111.32(10)
C14 C13 C12 101.80(8)
C15 C14 N3 124.11(9)
C15 C14 C13 124.41(9)
N3 C14 C13 111.47(8)
C14 C15 C16 126.32(9)
C14 C15 H15 117.8(8)
C16 C15 H15 115.9(8)
N4 C16 C17 106.70(8)
N4 C16 C15 119.88(9)
C17 C16 C15 133.37(9)
C16 C17 C18 106.57(8)
C16 C17 C33 127.06(9)
C18 C17 C33 126.37(9)
C19 C18 C17 107.90(8)
C19 C18 H18 125.9(7)
C17 C18 H18 126.0(7)
N4 C19 C18 107.21(8)
N4 C19 C1 118.39(8)
C18 C19 C1 134.36(9)
C1 C20 H20A 110.3(8)
C1 C20 H20B 108.6(8)
H20A C20 H20B 108.9(11)
C1 C20 H20C 109.9(9)
H20A C20 H20C 108.6(12)
H20B C20 H20C 110.5(12)
C3 C21 H21A 109.1(11)
C3 C21 H21B 111.2(11)
H21A C21 H21B 111.5(15)
C3 C21 H21C 109.5(10)
H21A C21 H21C 105.5(14)
H21B C21 H21C 109.9(15)
C3 C22 H22A 113.5(10)
C3 C22 H22B 109.4(10)
H22A C22 H22B 108.1(14)
C3 C22 H22C 109.2(10)
H22A C22 H22C 107.9(14)
H22B C22 H22C 108.6(15)
C13 C23 H23A 110.1(12)
C13 C23 H23B 108.6(11)
H23A C23 H23B 110.9(16)
C13 C23 H23C 113.0(12)
H23A C23 H23C 105.5(16)
H23B C23 H23C 108.7(16)
C13 C24 H24A 109.5
C13 C24 H24B 109.5
H24A C24 H24B 109.5
C13 C24 H24C 109.5
H24A C24 H24C 109.5
H24B C24 H24C 109.5
C26 C25 C30 118.07(11)
C26 C25 C7 121.19(10)
C30 C25 C7 120.69(10)
C27 C26 C25 120.75(11)
C27 C26 H26 120.1(8)
C25 C26 H26 119.1(8)
C26 C27 C28 121.37(13)
C26 C27 H27 119.8(9)
C28 C27 H27 118.9(9)
C29 C28 C27 117.81(12)
C29 C28 C31 121.76(13)
C27 C28 C31 120.41(14)
C28 C29 C30 121.51(12)
C28 C29 H29 120.3(10)
C30 C29 H29 118.2(10)
C29 C30 C25 120.47(12)
C29 C30 H30 121.3(9)
C25 C30 H30 118.3(9)
C32 C31 C28 112.63(15)
C32 C31 H31A 109.1
C28 C31 H31A 109.1
C32 C31 H31B 109.1
C28 C31 H31B 109.1
H31A C31 H31B 107.8
C31 C32 H32A 109.5
C31 C32 H32B 109.5
H32A C32 H32B 109.5
C31 C32 H32C 109.5
H32A C32 H32C 109.5
H32B C32 H32C 109.5
C38 C33 C34 117.67(9)
C38 C33 C17 120.75(9)
C34 C33 C17 121.59(9)
C35 C34 C33 120.79(10)
C35 C34 H34 120.6(8)
C33 C34 H34 118.6(8)
C34 C35 C36 121.35(10)
C34 C35 H35 118.1(8)
C36 C35 H35 120.6(8)
C37 C36 C35 117.86(10)
C37 C36 C39 121.23(12)
C35 C36 C39 120.90(12)
C36 C37 C38 121.29(11)
C36 C37 H37 120.1(9)
C38 C37 H37 118.6(9)
C37 C38 C33 120.98(10)
C37 C38 H38 119.7(8)
C33 C38 H38 119.3(8)
C36 C39 H39A 110.1(12)
C36 C39 H39B 114.0(11)
H39A C39 H39B 111.6(16)
C36 C39 H39C 110.0(11)
H39A C39 H39C 107.8(16)
H39B C39 H39C 103.0(15)
Cl1X C1X Cl2X 110.3(12)
Cl1X C1X Cl3X 111.1(12)
Cl2X C1X Cl3X 108.0(15)
Cl1X C1X H1X 109.1
Cl2X C1X H1X 109.1
Cl3X C1X H1X 109.1

loop_
_geom_bond_atom_site_label_1
_geom_bond_atom_site_label_2
_geom_bond_distance
N1 C4 1.2885(14)
N1 C1 1.4825(13)
N2 C9 1.3760(13)
N2 C6 1.3795(14)
N2 H2 0.883(15)
N3 C11 1.3184(13)
N3 C14 1.4018(13)
N4 C19 1.3583(12)
N4 C16 1.3645(12)
N4 H4 0.904(15)
C1 C19 1.5065(13)
C1 C20 1.5375(15)
C1 C2 1.5448(15)
C2 C3 1.5442(16)
C2 H2A 1.013(14)
C2 H2B 0.993(13)
C3 C4 1.5261(15)
C3 C22 1.526(2)
C3 C21 1.5372(17)
C4 C5 1.4491(14)
C5 C6 1.3625(15)
C5 H5 0.954(13)
C6 C7 1.4667(14)
C7 C8 1.3578(16)
C7 C25 1.4719(15)
C8 C9 1.4482(15)
C8 H8 0.999(14)
C9 C10 1.3714(16)
C10 C11 1.4280(15)
C10 H10 0.972(14)
C11 C12 1.5111(15)
C12 C13 1.5334(17)
C12 H12A 0.978(16)
C12 H12B 1.015(16)
C13 C23 1.5259(19)
C13 C24 1.5266(18)
C13 C14 1.5304(14)
C14 C15 1.3576(14)
C15 C16 1.4434(14)
C15 H15 0.989(13)
C16 C17 1.4017(13)
C17 C18 1.4286(13)
C17 C33 1.4656(13)
C18 C19 1.3773(14)
C18 H18 0.998(13)
C20 H20A 1.003(15)
C20 H20B 1.010(14)
C20 H20C 0.974(16)
C21 H21A 1.008(19)
C21 H21B 1.04(2)
C21 H21C 0.998(18)
C22 H22A 0.995(18)
C22 H22B 1.012(19)
C22 H22C 0.993(18)
C23 H23A 1.04(2)
C23 H23B 1.00(2)
C23 H23C 0.97(2)
C24 H24A 0.9800
C24 H24B 0.9800
C24 H24C 0.9800
C25 C26 1.3942(16)
C25 C30 1.3982(16)
C26 C27 1.3872(17)
C26 H26 0.981(14)
C27 C28 1.3911(18)
C27 H27 0.972(16)
C28 C29 1.385(2)
C28 C31 1.5155(19)
C29 C30 1.3913(19)
C29 H29 0.961(17)
C30 H30 0.995(16)
C31 C32 1.513(3)
C31 H31A 0.9900
C31 H31B 0.9900
C32 H32A 0.9800
C32 H32B 0.9800
C32 H32C 0.9800
C33 C38 1.3957(15)
C33 C34 1.4003(14)
C34 C35 1.3884(15)
C34 H34 0.976(14)
C35 C36 1.3905(17)
C35 H35 0.974(13)
C36 C37 1.3878(17)
C36 C39 1.5075(17)
C37 C38 1.3892(15)
C37 H37 0.977(16)
C38 H38 0.977(13)
C39 H39A 0.99(2)
C39 H39B 1.00(2)
C39 H39C 0.98(2)
C1X Cl1X 1.721(15)
C1X Cl2X 1.735(18)
C1X Cl3X 1.743(18)
C1X H1X 1.0000

loop_
_geom_torsion_atom_site_label_1
_geom_torsion_atom_site_label_2
_geom_torsion_atom_site_label_3
_geom_torsion_atom_site_label_4
_geom_torsion
C4 N1 C1 C19 134.61(9)
C4 N1 C1 C20 -108.35(10)
C4 N1 C1 C2 12.71(10)
N1 C1 C2 C3 -20.03(10)
C19 C1 C2 C3 -136.94(9)
C20 C1 C2 C3 98.73(10)
C1 C2 C3 C4 19.08(11)
C1 C2 C3 C22 138.60(10)
C1 C2 C3 C21 -96.71(12)
C1 N1 C4 C5 -179.76(9)
C1 N1 C4 C3 0.19(12)
C22 C3 C4 N1 -131.78(11)
C21 C3 C4 N1 106.04(12)
C2 C3 C4 N1 -12.78(12)
C22 C3 C4 C5 48.18(14)
C21 C3 C4 C5 -74.00(14)
C2 C3 C4 C5 167.17(9)
N1 C4 C5 C6 21.20(16)
C3 C4 C5 C6 -158.76(10)
C4 C5 C6 N2 2.23(16)
C4 C5 C6 C7 175.06(10)
C9 N2 C6 C5 172.83(10)
C9 N2 C6 C7 -1.38(11)
C5 C6 C7 C8 -173.18(10)
N2 C6 C7 C8 0.70(11)
C5 C6 C7 C25 5.67(17)
N2 C6 C7 C25 179.55(9)
C6 C7 C8 C9 0.19(11)
C25 C7 C8 C9 -178.63(10)
C6 N2 C9 C10 -174.78(10)
C6 N2 C9 C8 1.48(11)
C7 C8 C9 C10 175.18(10)
C7 C8 C9 N2 -1.00(11)
N2 C9 C10 C11 9.14(17)
C8 C9 C10 C11 -166.30(10)
C14 N3 C11 C10 173.43(9)
C14 N3 C11 C12 -1.36(12)
C9 C10 C11 N3 -3.91(17)
C9 C10 C11 C12 170.44(11)
N3 C11 C12 C13 -1.53(13)
C10 C11 C12 C13 -176.44(9)
C11 C12 C13 C23 -114.41(12)
C11 C12 C13 C24 121.75(11)
C11 C12 C13 C14 3.40(11)
C11 N3 C14 C15 -174.80(10)
C11 N3 C14 C13 3.81(11)
C23 C13 C14 C15 -66.95(16)
C24 C13 C14 C15 55.53(15)
C12 C13 C14 C15 174.10(10)
C23 C13 C14 N3 114.44(13)
C24 C13 C14 N3 -123.08(11)
C12 C13 C14 N3 -4.50(11)
N3 C14 C15 C16 -2.64(17)
C13 C14 C15 C16 178.92(10)
C19 N4 C16 C17 0.22(11)
C19 N4 C16 C15 -177.57(9)
C14 C15 C16 N4 -5.64(16)
C14 C15 C16 C17 177.27(11)
N4 C16 C17 C18 -0.96(11)
C15 C16 C17 C18 176.40(11)
N4 C16 C17 C33 178.63(9)
C15 C16 C17 C33 -4.01(18)
C16 C17 C18 C19 1.37(11)
C33 C17 C18 C19 -178.23(9)
C16 N4 C19 C18 0.65(12)
C16 N4 C19 C1 178.97(9)
C17 C18 C19 N4 -1.24(11)
C17 C18 C19 C1 -179.16(11)
N1 C1 C19 N4 8.88(12)
C20 C1 C19 N4 -108.87(10)
C2 C1 C19 N4 124.43(10)
N1 C1 C19 C18 -173.38(11)
C20 C1 C19 C18 68.88(14)
C2 C1 C19 C18 -57.82(16)
C8 C7 C25 C26 -134.80(12)
C6 C7 C25 C26 46.58(15)
C8 C7 C25 C30 42.61(16)
C6 C7 C25 C30 -136.01(11)
C30 C25 C26 C27 -0.73(18)
C7 C25 C26 C27 176.75(11)
C25 C26 C27 C28 1.3(2)
C26 C27 C28 C29 -0.8(2)
C26 C27 C28 C31 177.57(14)
C27 C28 C29 C30 -0.3(2)
C31 C28 C29 C30 -178.64(14)
C28 C29 C30 C25 0.9(2)
C26 C25 C30 C29 -0.35(18)
C7 C25 C30 C29 -177.84(11)
C29 C28 C31 C32 109.96(19)
C27 C28 C31 C32 -68.3(2)
C16 C17 C33 C38 143.26(11)
C18 C17 C33 C38 -37.23(15)
C16 C17 C33 C34 -36.22(15)
C18 C17 C33 C34 143.29(10)
C38 C33 C34 C35 -2.50(15)
C17 C33 C34 C35 176.99(10)
C33 C34 C35 C36 0.77(17)
C34 C35 C36 C37 1.36(18)
C34 C35 C36 C39 -178.00(12)
C35 C36 C37 C38 -1.73(19)
C39 C36 C37 C38 177.63(13)
C36 C37 C38 C33 -0.04(19)
C34 C33 C38 C37 2.14(16)
C17 C33 C38 C37 -177.36(10)
